data_4515600
loop_
_publ_author_name
'Feng, Guoqin'
'Du, Chongyang'
'Xiang, Li'
'del Rosal, Iker'
'Li, Guangyu'
'Leng, Xuebing'
'Chen, Eugene Y.-X.'
'Maron, Laurent'
'Chen, Yaofeng'

_publ_section_title
;
 Side Arm Twist on Zn-Catalyzed Hydrosilylative Reduction of CO2 to
 Formate and Methanol Equivalents with High Selectivity and Activity
;
_journal_issue 5
_journal_name_full 'ACS Catalysis'
_journal_page_first 4710
_journal_paper_doi 10.1021/acscatal.8b01033
_journal_volume 8
_journal_year 2018
_chemical_formula_moiety '2(C30 H42 N2 O2 Zn)'
_chemical_formula_sum 'C60 H84 N4 O4 Zn2'
_chemical_formula_weight 1056.05
_space_group_crystal_system triclinic
_space_group_IT_number 2
_space_group_name_Hall '-P 1'
_space_group_name_H-M_alt 'P -1'
_atom_sites_solution_hydrogens geom
_atom_sites_solution_primary direct
_audit_creation_date 2016-07-01
_audit_creation_method
;
Olex2 1.2
(compiled 2016.02.19 svn.r3266 for OlexSys, GUI svn.r5155)
;
_cell_angle_alpha 88.145(2)
_cell_angle_beta 89.8600(10)
_cell_angle_gamma 65.4960(10)
_cell_formula_units_Z 2
_cell_length_a 13.4707(11)
_cell_length_b 14.5272(13)
_cell_length_c 16.2991(14)
_cell_measurement_reflns_used 7894
_cell_measurement_temperature 130
_cell_measurement_theta_max 27.198
_cell_measurement_theta_min 2.50
_cell_volume 2900.6(4)
_computing_cell_refinement 'SAINT v7.68A (Bruker, 2009)'
_computing_data_reduction 'SAINT v7.68A (Bruker, 2009)'
_computing_molecular_graphics 'Olex2 (Dolomanov et al., 2009)'
_computing_publication_material 'Olex2 (Dolomanov et al., 2009)'
_computing_structure_refinement 'ShelXL (Sheldrick, 2015)'
_computing_structure_solution 'ShelXS (Sheldrick, 2008)'
_diffrn_ambient_temperature 130
_diffrn_measured_fraction_theta_full 0.998
_diffrn_measured_fraction_theta_max 0.982
_diffrn_measurement_device_type 'Bruker APEX-II CCD'
_diffrn_measurement_method '\f and \w scans'
_diffrn_radiation_monochromator graphite
_diffrn_radiation_type MoK\a
_diffrn_radiation_wavelength 0.71073
_diffrn_reflns_av_R_equivalents 0.0326
_diffrn_reflns_av_unetI/netI 0.0598
_diffrn_reflns_Laue_measured_fraction_full 0.998
_diffrn_reflns_Laue_measured_fraction_max 0.982
_diffrn_reflns_limit_h_max 17
_diffrn_reflns_limit_h_min -17
_diffrn_reflns_limit_k_max 16
_diffrn_reflns_limit_k_min -18
_diffrn_reflns_limit_l_max 19
_diffrn_reflns_limit_l_min -21
_diffrn_reflns_number 23180
_diffrn_reflns_point_group_measured_fraction_full 0.998
_diffrn_reflns_point_group_measured_fraction_max 0.982
_diffrn_reflns_theta_full 26.000
_diffrn_reflns_theta_max 27.410
_diffrn_reflns_theta_min 1.250
_diffrn_standards_number 0
_exptl_absorpt_coefficient_mu 0.874
_exptl_absorpt_correction_T_max 0.7455
_exptl_absorpt_correction_T_min 0.6305
_exptl_absorpt_correction_type multi-scan
_exptl_absorpt_process_details
;
SADABS-2008/1 (Bruker,2008) was used for absorption correction.
wR2(int) was 0.0637 before and 0.0412 after correction.
The Ratio of minimum to maximum transmission is 0.8457.
The \l/2 correction factor is 0.0015.
;
_exptl_crystal_colour colourless
_exptl_crystal_density_diffrn 1.209
_exptl_crystal_description block
_exptl_crystal_F_000 1128
_exptl_crystal_size_max 0.25
_exptl_crystal_size_mid 0.2
_exptl_crystal_size_min 0.15
_refine_diff_density_max 0.554
_refine_diff_density_min -0.725
_refine_diff_density_rms 0.065
_refine_ls_extinction_method none
_refine_ls_goodness_of_fit_ref 1.032
_refine_ls_hydrogen_treatment constr
_refine_ls_matrix_type full
_refine_ls_number_parameters 651
_refine_ls_number_reflns 12981
_refine_ls_number_restraints 0
_refine_ls_restrained_S_all 1.032
_refine_ls_R_factor_all 0.0640
_refine_ls_R_factor_gt 0.0385
_refine_ls_shift/su_max 0.017
_refine_ls_shift/su_mean 0.000
_refine_ls_structure_factor_coef Fsqd
_refine_ls_weighting_details 'w=1/[\s^2^(Fo^2^)+(0.0475P)^2^+0.0459P] where P=(Fo^2^+2Fc^2^)/3'
_refine_ls_weighting_scheme calc
_refine_ls_wR_factor_gt 0.0919
_refine_ls_wR_factor_ref 0.1024
_reflns_Friedel_coverage 0.000
_reflns_number_gt 9461
_reflns_number_total 12981
_reflns_threshold_expression 'I > 2\s(I)'
_cod_data_source_file cs8b01033_si_002.cif
_cod_data_source_block L5ZnO2CH
_cod_database_code 4515600
_shelx_space_group_comment
;
The symmetry employed for this shelxl refinement is uniquely defined
by the following loop, which should always be used as a source of
symmetry information in preference to the above space-group names.
They are only intended as comments.
;
_shelx_estimated_absorpt_t_max 0.880
_shelx_estimated_absorpt_t_min 0.811
_olex2_refinement_description
;
1. Fixed Uiso
 At 1.2 times of:
  All C(H) groups
 At 1.5 times of:
  All C(H,H,H) groups
2.a Ternary CH refined with riding coordinates:
 C12(H12), C15(H15), C24(H24), C27(H27), C42(H42), C45(H45), C54(H54), C57(H57)
2.b Aromatic/amide H refined with riding coordinates:
 C3(H3), C8(H8), C9(H9), C10(H10), C20(H20), C21(H21), C22(H22), C30(H30),
 C33(H33), C38(H38), C39(H39), C40(H40), C50(H50), C51(H51), C52(H52), C60(H60)
2.c Idealised Me refined as rotating group:
 C1(H1A,H1B,H1C), C5(H5A,H5B,H5C), C13(H13A,H13B,H13C), C14(H14A,H14B,H14C),
 C16(H16A,H16B,H16C), C17(H17A,H17B,H17C), C25(H25A,H25B,H25C), C26(H26A,H26B,
 H26C), C28(H28A,H28B,H28C), C29(H29A,H29B,H29C), C31(H31A,H31B,H31C), C35(H35A,
 H35B,H35C), C43(H43A,H43B,H43C), C44(H44A,H44B,H44C), C46(H46A,H46B,H46C),
 C47(H47A,H47B,H47C), C55(H55A,H55B,H55C), C56(H56A,H56B,H56C), C58(H58A,H58B,
 H58C), C59(H59A,H59B,H59C)
;
_shelx_shelxl_version_number 2014/7
_olex2_submission_special_instructions 'No special instructions were received'

loop_
_space_group_symop_operation_xyz
'x, y, z'
'-x, -y, -z'

loop_
_atom_site_label
_atom_site_type_symbol
_atom_site_fract_x
_atom_site_fract_y
_atom_site_fract_z
_atom_site_U_iso_or_equiv
_atom_site_adp_type
_atom_site_occupancy
_atom_site_site_symmetry_order
_atom_site_calc_flag
_atom_site_refinement_flags_posn
Zn1 Zn 0.50175(2) 1.14645(2) -0.02157(2) 0.02091(7) Uani 1 1 d .
O1 O 0.41173(14) 1.08840(13) -0.07602(12) 0.0427(5) Uani 1 1 d .
O2 O 0.41114(14) 0.93477(13) -0.07012(11) 0.0353(4) Uani 1 1 d .
N1 N 0.39800(14) 1.28073(14) 0.01242(11) 0.0231(4) Uani 1 1 d .
N2 N 0.58433(14) 1.18655(13) -0.10291(11) 0.0209(4) Uani 1 1 d .
C1 C 0.2980(2) 1.46490(17) -0.01398(16) 0.0350(6) Uani 1 1 d .
H1A H 0.2316 1.4783 -0.0459 0.053 Uiso 1 1 calc GR
H1B H 0.3245 1.5169 -0.0279 0.053 Uiso 1 1 calc GR
H1C H 0.2818 1.4663 0.0447 0.053 Uiso 1 1 calc GR
C2 C 0.38495(18) 1.36154(16) -0.03392(14) 0.0237(5) Uani 1 1 d .
C3 C 0.44780(18) 1.35960(17) -0.10359(14) 0.0257(5) Uani 1 1 d .
H3 H 0.4222 1.4208 -0.1359 0.031 Uiso 1 1 calc R
C4 C 0.54212(18) 1.28157(17) -0.13265(13) 0.0242(5) Uani 1 1 d .
C5 C 0.5986(2) 1.31040(19) -0.20297(16) 0.0363(6) Uani 1 1 d .
H5A H 0.5525 1.3792 -0.2235 0.054 Uiso 1 1 calc GR
H5B H 0.6113 1.2629 -0.2473 0.054 Uiso 1 1 calc GR
H5C H 0.6686 1.3077 -0.1836 0.054 Uiso 1 1 calc GR
C6 C 0.33552(18) 1.29235(16) 0.08635(14) 0.0254(5) Uani 1 1 d .
C7 C 0.23277(19) 1.28948(18) 0.08318(15) 0.0307(5) Uani 1 1 d .
C8 C 0.1750(2) 1.3023(2) 0.15637(17) 0.0411(7) Uani 1 1 d .
H8 H 0.1052 1.3008 0.1560 0.049 Uiso 1 1 calc R
C9 C 0.2170(2) 1.3169(2) 0.22858(18) 0.0463(7) Uani 1 1 d .
H9 H 0.1753 1.3276 0.2772 0.056 Uiso 1 1 calc R
C10 C 0.3192(3) 1.3163(2) 0.23126(17) 0.0434(7) Uani 1 1 d .
H10 H 0.3475 1.3256 0.2821 0.052 Uiso 1 1 calc R
C11 C 0.3824(2) 1.30248(18) 0.16077(15) 0.0334(6) Uani 1 1 d .
C12 C 0.4958(2) 1.2997(2) 0.16473(16) 0.0440(7) Uani 1 1 d .
H12 H 0.5346 1.2657 0.1144 0.053 Uiso 1 1 calc R
C13 C 0.5633(3) 1.2385(2) 0.23841(19) 0.0516(8) Uani 1 1 d .
H13A H 0.6373 1.2351 0.2349 0.077 Uiso 1 1 calc GR
H13B H 0.5665 1.1698 0.2385 0.077 Uiso 1 1 calc GR
H13C H 0.5293 1.2711 0.2891 0.077 Uiso 1 1 calc GR
C14 C 0.4940(4) 1.4053(3) 0.1625(3) 0.0926(15) Uani 1 1 d .
H14A H 0.4578 1.4408 0.2116 0.139 Uiso 1 1 calc GR
H14B H 0.4540 1.4431 0.1134 0.139 Uiso 1 1 calc GR
H14C H 0.5689 1.3999 0.1610 0.139 Uiso 1 1 calc GR
C15 C 0.18448(19) 1.2712(2) 0.00461(16) 0.0352(6) Uani 1 1 d .
H15 H 0.2385 1.2615 -0.0401 0.042 Uiso 1 1 calc R
C16 C 0.1643(2) 1.1754(2) 0.01274(18) 0.0434(7) Uani 1 1 d .
H16A H 0.2314 1.1186 0.0316 0.065 Uiso 1 1 calc GR
H16B H 0.1422 1.1607 -0.0407 0.065 Uiso 1 1 calc GR
H16C H 0.1063 1.1855 0.0525 0.065 Uiso 1 1 calc GR
C17 C 0.0778(2) 1.3619(2) -0.0209(2) 0.0539(8) Uani 1 1 d .
H17A H 0.0213 1.3690 0.0195 0.081 Uiso 1 1 calc GR
H17B H 0.0540 1.3507 -0.0750 0.081 Uiso 1 1 calc GR
H17C H 0.0903 1.4238 -0.0235 0.081 Uiso 1 1 calc GR
C18 C 0.69305(17) 1.11887(17) -0.12747(13) 0.0229(5) Uani 1 1 d .
C19 C 0.78298(18) 1.12196(18) -0.08646(15) 0.0286(5) Uani 1 1 d .
C20 C 0.88718(19) 1.0544(2) -0.10879(17) 0.0362(6) Uani 1 1 d .
H20 H 0.9491 1.0557 -0.0821 0.043 Uiso 1 1 calc R
C21 C 0.9017(2) 0.9855(2) -0.16916(17) 0.0358(6) Uani 1 1 d .
H21 H 0.9733 0.9396 -0.1832 0.043 Uiso 1 1 calc R
C22 C 0.81274(19) 0.98321(18) -0.20900(15) 0.0307(5) Uani 1 1 d .
H22 H 0.8238 0.9359 -0.2508 0.037 Uiso 1 1 calc R
C23 C 0.70632(17) 1.04930(17) -0.18910(13) 0.0236(5) Uani 1 1 d .
C24 C 0.61027(18) 1.04416(18) -0.23358(14) 0.0272(5) Uani 1 1 d .
H24 H 0.5423 1.0997 -0.2135 0.033 Uiso 1 1 calc R
C25 C 0.6029(2) 0.9445(2) -0.2139(2) 0.0555(9) Uani 1 1 d .
H25A H 0.6659 0.8891 -0.2369 0.083 Uiso 1 1 calc GR
H25B H 0.5356 0.9460 -0.2379 0.083 Uiso 1 1 calc GR
H25C H 0.6025 0.9340 -0.1543 0.083 Uiso 1 1 calc GR
C26 C 0.6149(2) 1.0600(3) -0.32571(17) 0.0619(10) Uani 1 1 d .
H26A H 0.6815 1.0069 -0.3469 0.093 Uiso 1 1 calc GR
H26B H 0.6152 1.1264 -0.3378 0.093 Uiso 1 1 calc GR
H26C H 0.5510 1.0568 -0.3519 0.093 Uiso 1 1 calc GR
C27 C 0.7709(2) 1.1959(2) -0.01865(16) 0.0358(6) Uani 1 1 d .
H27 H 0.6923 1.2444 -0.0169 0.043 Uiso 1 1 calc R
C28 C 0.8014(3) 1.1399(2) 0.06460(18) 0.0504(8) Uani 1 1 d .
H28A H 0.7583 1.1003 0.0737 0.076 Uiso 1 1 calc GR
H28B H 0.7862 1.1890 0.1080 0.076 Uiso 1 1 calc GR
H28C H 0.8792 1.0945 0.0656 0.076 Uiso 1 1 calc GR
C29 C 0.8380(3) 1.2575(2) -0.0352(2) 0.0528(8) Uani 1 1 d .
H29A H 0.8243 1.3067 0.0079 0.079 Uiso 1 1 calc GR
H29B H 0.8168 1.2933 -0.0887 0.079 Uiso 1 1 calc GR
H29C H 0.9157 1.2119 -0.0353 0.079 Uiso 1 1 calc GR
C30 C 0.3884(2) 1.02068(19) -0.10055(16) 0.0334(6) Uani 1 1 d .
H30 H 0.3468 1.0364 -0.1501 0.040 Uiso 1 1 calc R
Zn2 Zn 0.02791(2) 1.34131(2) -0.51031(2) 0.01890(7) Uani 1 1 d .
O3 O 0.07619(13) 1.41253(12) -0.59488(10) 0.0297(4) Uani 1 1 d .
O4 O 0.05284(14) 1.57271(13) -0.57726(11) 0.0370(4) Uani 1 1 d .
N3 N 0.14847(14) 1.21965(14) -0.46471(11) 0.0212(4) Uani 1 1 d .
N4 N -0.05499(13) 1.27653(13) -0.56491(11) 0.0197(4) Uani 1 1 d .
C31 C 0.2645(2) 1.03637(18) -0.46326(16) 0.0364(6) Uani 1 1 d .
H31A H 0.2475 1.0123 -0.4105 0.055 Uiso 1 1 calc GR
H31B H 0.3270 1.0535 -0.4562 0.055 Uiso 1 1 calc GR
H31C H 0.2823 0.9831 -0.5033 0.055 Uiso 1 1 calc GR
C32 C 0.16664(17) 1.12948(17) -0.49379(13) 0.0236(5) Uani 1 1 d .
C33 C 0.09868(18) 1.11320(17) -0.55097(14) 0.0249(5) Uani 1 1 d .
H33 H 0.1283 1.0485 -0.5746 0.030 Uiso 1 1 calc R
C34 C -0.00691(18) 1.17825(17) -0.57881(13) 0.0229(5) Uani 1 1 d .
C35 C -0.0664(2) 1.12862(19) -0.62688(17) 0.0370(6) Uani 1 1 d .
H35A H -0.1439 1.1586 -0.6128 0.056 Uiso 1 1 calc GR
H35B H -0.0352 1.0559 -0.6131 0.056 Uiso 1 1 calc GR
H35C H -0.0586 1.1392 -0.6858 0.056 Uiso 1 1 calc GR
C36 C 0.21035(17) 1.22719(16) -0.39554(13) 0.0225(5) Uani 1 1 d .
C37 C 0.18028(19) 1.21037(18) -0.31581(14) 0.0286(5) Uani 1 1 d .
C38 C 0.23740(19) 1.22455(19) -0.24976(15) 0.0313(5) Uani 1 1 d .
H38 H 0.2179 1.2140 -0.1954 0.038 Uiso 1 1 calc R
C39 C 0.3221(2) 1.25374(18) -0.26216(15) 0.0332(6) Uani 1 1 d .
H39 H 0.3605 1.2629 -0.2166 0.040 Uiso 1 1 calc R
C40 C 0.35022(19) 1.26940(19) -0.34091(16) 0.0333(6) Uani 1 1 d .
H40 H 0.4084 1.2894 -0.3488 0.040 Uiso 1 1 calc R
C41 C 0.29626(18) 1.25687(17) -0.40905(14) 0.0247(5) Uani 1 1 d .
C42 C 0.32986(19) 1.27378(19) -0.49582(15) 0.0309(5) Uani 1 1 d .
H42 H 0.2726 1.2738 -0.5348 0.037 Uiso 1 1 calc R
C43 C 0.4386(3) 1.1881(3) -0.51874(19) 0.0614(10) Uani 1 1 d .
H43A H 0.4957 1.1848 -0.4800 0.092 Uiso 1 1 calc GR
H43B H 0.4583 1.2011 -0.5745 0.092 Uiso 1 1 calc GR
H43C H 0.4315 1.1236 -0.5163 0.092 Uiso 1 1 calc GR
C44 C 0.3370(3) 1.3748(2) -0.50621(19) 0.0491(7) Uani 1 1 d .
H44A H 0.3939 1.3760 -0.4696 0.074 Uiso 1 1 calc GR
H44B H 0.2667 1.4292 -0.4925 0.074 Uiso 1 1 calc GR
H44C H 0.3548 1.3845 -0.5632 0.074 Uiso 1 1 calc GR
C45 C 0.0893(2) 1.1755(2) -0.29948(15) 0.0431(7) Uani 1 1 d .
H45 H 0.0588 1.1687 -0.3537 0.052 Uiso 1 1 calc R
C46 C 0.1310(3) 1.0726(2) -0.2539(2) 0.0595(9) Uani 1 1 d .
H46A H 0.1516 1.0796 -0.1976 0.089 Uiso 1 1 calc GR
H46B H 0.1947 1.0244 -0.2821 0.089 Uiso 1 1 calc GR
H46C H 0.0733 1.0480 -0.2527 0.089 Uiso 1 1 calc GR
C47 C -0.0031(2) 1.2536(3) -0.2512(2) 0.0610(10) Uani 1 1 d .
H47A H -0.0611 1.2303 -0.2426 0.092 Uiso 1 1 calc GR
H47B H -0.0325 1.3185 -0.2821 0.092 Uiso 1 1 calc GR
H47C H 0.0250 1.2621 -0.1979 0.092 Uiso 1 1 calc GR
C48 C -0.16877(17) 1.33333(16) -0.58544(14) 0.0232(5) Uani 1 1 d .
C49 C -0.20060(18) 1.38361(18) -0.66194(14) 0.0266(5) Uani 1 1 d .
C50 C -0.31166(19) 1.4372(2) -0.67881(16) 0.0349(6) Uani 1 1 d .
H50 H -0.3346 1.4722 -0.7303 0.042 Uiso 1 1 calc R
C51 C -0.38909(19) 1.4402(2) -0.62165(17) 0.0385(6) Uani 1 1 d .
H51 H -0.4646 1.4748 -0.6348 0.046 Uiso 1 1 calc R
C52 C -0.35630(19) 1.39287(19) -0.54580(16) 0.0335(6) Uani 1 1 d .
H52 H -0.4100 1.3961 -0.5068 0.040 Uiso 1 1 calc R
C53 C -0.24643(18) 1.34041(17) -0.52471(15) 0.0262(5) Uani 1 1 d .
C54 C -0.2119(2) 1.29295(19) -0.43924(15) 0.0323(6) Uani 1 1 d .
H54 H -0.1337 1.2802 -0.4314 0.039 Uiso 1 1 calc R
C55 C -0.2189(3) 1.1916(2) -0.4295(2) 0.0687(10) Uani 1 1 d .
H55A H -0.2941 1.2007 -0.4397 0.103 Uiso 1 1 calc GR
H55B H -0.1965 1.1639 -0.3736 0.103 Uiso 1 1 calc GR
H55C H -0.1704 1.1447 -0.4690 0.103 Uiso 1 1 calc GR
C56 C -0.2766(2) 1.3642(2) -0.37262(17) 0.0449(7) Uani 1 1 d .
H56A H -0.3527 1.3728 -0.3748 0.067 Uiso 1 1 calc GR
H56B H -0.2738 1.4301 -0.3816 0.067 Uiso 1 1 calc GR
H56C H -0.2449 1.3354 -0.3187 0.067 Uiso 1 1 calc GR
C57 C -0.11814(18) 1.38105(18) -0.72706(14) 0.0288(5) Uani 1 1 d .
H57 H -0.0433 1.3404 -0.7041 0.035 Uiso 1 1 calc R
C58 C -0.1327(2) 1.3293(2) -0.80363(16) 0.0435(7) Uani 1 1 d .
H58A H -0.1195 1.2591 -0.7892 0.065 Uiso 1 1 calc GR
H58B H -0.0807 1.3300 -0.8455 0.065 Uiso 1 1 calc GR
H58C H -0.2073 1.3655 -0.8252 0.065 Uiso 1 1 calc GR
C59 C -0.1274(2) 1.4869(2) -0.74962(17) 0.0414(7) Uani 1 1 d .
H59A H -0.1973 1.5258 -0.7778 0.062 Uiso 1 1 calc GR
H59B H -0.0675 1.4820 -0.7859 0.062 Uiso 1 1 calc GR
H59C H -0.1234 1.5210 -0.6996 0.062 Uiso 1 1 calc GR
C60 C 0.08274(19) 1.49281(17) -0.61440(14) 0.0273(5) Uani 1 1 d .
H60 H 0.1158 1.4932 -0.6659 0.033 Uiso 1 1 calc R

loop_
_atom_site_aniso_label
_atom_site_aniso_U_11
_atom_site_aniso_U_22
_atom_site_aniso_U_33
_atom_site_aniso_U_23
_atom_site_aniso_U_13
_atom_site_aniso_U_12
Zn1 0.02258(14) 0.01855(13) 0.02169(14) 0.00096(10) 0.00321(10) -0.00877(10)
O1 0.0372(10) 0.0335(10) 0.0632(13) -0.0125(9) -0.0001(9) -0.0198(8)
O2 0.0434(10) 0.0286(9) 0.0385(10) 0.0135(8) -0.0146(8) -0.0206(8)
N1 0.0255(10) 0.0219(10) 0.0225(10) -0.0028(8) 0.0049(8) -0.0103(8)
N2 0.0218(9) 0.0207(9) 0.0208(9) 0.0002(8) 0.0028(7) -0.0095(7)
C1 0.0393(14) 0.0216(12) 0.0375(14) 0.0010(11) 0.0078(11) -0.0061(11)
C2 0.0262(12) 0.0191(11) 0.0255(12) -0.0014(9) 0.0004(9) -0.0091(9)
C3 0.0307(12) 0.0211(11) 0.0245(12) 0.0064(9) -0.0029(9) -0.0104(10)
C4 0.0283(12) 0.0253(12) 0.0213(11) 0.0020(9) -0.0002(9) -0.0136(10)
C5 0.0407(15) 0.0317(14) 0.0341(14) 0.0081(11) 0.0108(11) -0.0135(11)
C6 0.0310(12) 0.0170(11) 0.0260(12) -0.0036(9) 0.0080(10) -0.0075(9)
C7 0.0282(12) 0.0260(12) 0.0317(13) -0.0007(10) 0.0086(10) -0.0051(10)
C8 0.0355(14) 0.0373(15) 0.0438(16) -0.0033(13) 0.0168(12) -0.0085(12)
C9 0.0583(19) 0.0360(15) 0.0399(16) -0.0119(13) 0.0261(14) -0.0143(13)
C10 0.075(2) 0.0336(15) 0.0286(14) -0.0124(12) 0.0137(13) -0.0283(14)
C11 0.0525(16) 0.0268(13) 0.0287(13) -0.0072(11) 0.0074(11) -0.0239(12)
C12 0.0664(19) 0.0595(19) 0.0288(14) -0.0072(13) 0.0009(13) -0.0483(16)
C13 0.066(2) 0.0515(18) 0.0489(18) 0.0004(15) -0.0037(15) -0.0362(16)
C14 0.145(4) 0.083(3) 0.094(3) 0.041(2) -0.063(3) -0.094(3)
C15 0.0241(12) 0.0413(15) 0.0371(15) 0.0036(12) 0.0026(10) -0.0109(11)
C16 0.0362(15) 0.0539(18) 0.0433(16) 0.0029(14) -0.0018(12) -0.0222(13)
C17 0.0329(15) 0.0525(19) 0.062(2) 0.0109(16) -0.0056(14) -0.0046(13)
C18 0.0244(11) 0.0224(11) 0.0231(11) 0.0017(9) 0.0053(9) -0.0111(9)
C19 0.0252(12) 0.0300(13) 0.0314(13) -0.0036(11) 0.0022(10) -0.0121(10)
C20 0.0222(12) 0.0422(15) 0.0446(16) -0.0094(13) 0.0031(11) -0.0133(11)
C21 0.0238(12) 0.0366(14) 0.0448(16) -0.0085(12) 0.0085(11) -0.0098(11)
C22 0.0311(13) 0.0290(13) 0.0324(13) -0.0068(11) 0.0084(10) -0.0126(10)
C23 0.0262(11) 0.0240(12) 0.0217(11) 0.0022(9) 0.0045(9) -0.0117(9)
C24 0.0273(12) 0.0288(13) 0.0263(12) -0.0056(10) 0.0033(10) -0.0120(10)
C25 0.0424(17) 0.0334(15) 0.096(3) -0.0013(17) -0.0120(16) -0.0214(13)
C26 0.0443(18) 0.110(3) 0.0290(16) -0.0011(17) -0.0023(13) -0.0299(18)
C27 0.0220(12) 0.0424(15) 0.0414(15) -0.0146(12) 0.0005(10) -0.0109(11)
C28 0.0573(19) 0.065(2) 0.0405(17) -0.0132(15) -0.0044(14) -0.0356(16)
C29 0.0573(19) 0.0470(18) 0.064(2) -0.0172(16) 0.0036(15) -0.0309(15)
C30 0.0410(14) 0.0327(14) 0.0316(13) 0.0075(11) -0.0132(11) -0.0210(12)
Zn2 0.02046(13) 0.01783(13) 0.01958(13) -0.00037(10) -0.00039(10) -0.00911(10)
O3 0.0415(10) 0.0261(9) 0.0267(9) -0.0014(7) 0.0075(7) -0.0193(7)
O4 0.0469(11) 0.0277(9) 0.0412(11) -0.0152(8) 0.0154(8) -0.0193(8)
N3 0.0228(9) 0.0232(10) 0.0191(9) 0.0008(8) -0.0026(7) -0.0112(8)
N4 0.0165(9) 0.0193(9) 0.0224(9) -0.0024(8) -0.0001(7) -0.0066(7)
C31 0.0347(14) 0.0264(13) 0.0384(15) -0.0048(11) -0.0089(11) -0.0025(11)
C32 0.0243(11) 0.0221(11) 0.0224(11) 0.0001(9) 0.0010(9) -0.0075(9)
C33 0.0264(12) 0.0198(11) 0.0259(12) -0.0057(9) -0.0007(9) -0.0069(9)
C34 0.0270(12) 0.0241(12) 0.0195(11) -0.0030(9) -0.0001(9) -0.0121(9)
C35 0.0348(14) 0.0308(14) 0.0457(16) -0.0103(12) -0.0094(12) -0.0132(11)
C36 0.0235(11) 0.0175(11) 0.0233(11) -0.0002(9) -0.0056(9) -0.0054(9)
C37 0.0278(12) 0.0313(13) 0.0248(12) -0.0012(10) -0.0020(10) -0.0104(10)
C38 0.0345(13) 0.0330(13) 0.0213(12) 0.0005(10) -0.0049(10) -0.0091(11)
C39 0.0361(14) 0.0302(13) 0.0296(13) -0.0042(11) -0.0129(11) -0.0099(11)
C40 0.0290(13) 0.0330(14) 0.0403(15) 0.0003(12) -0.0088(11) -0.0154(11)
C41 0.0242(11) 0.0224(11) 0.0264(12) -0.0003(10) -0.0054(9) -0.0085(9)
C42 0.0303(13) 0.0359(14) 0.0310(13) 0.0056(11) -0.0046(10) -0.0186(11)
C43 0.064(2) 0.058(2) 0.0426(18) 0.0065(16) 0.0175(15) -0.0065(16)
C44 0.065(2) 0.0478(18) 0.0470(18) 0.0066(14) 0.0005(15) -0.0358(16)
C45 0.0389(15) 0.077(2) 0.0211(13) 0.0063(13) -0.0044(11) -0.0320(15)
C46 0.073(2) 0.054(2) 0.069(2) -0.0058(17) 0.0151(18) -0.0449(18)
C47 0.0453(18) 0.067(2) 0.063(2) 0.0207(18) 0.0109(15) -0.0176(16)
C48 0.0197(11) 0.0216(11) 0.0307(12) -0.0052(10) -0.0021(9) -0.0107(9)
C49 0.0232(11) 0.0285(12) 0.0276(12) -0.0061(10) -0.0045(9) -0.0098(10)
C50 0.0262(13) 0.0398(15) 0.0319(14) -0.0047(12) -0.0080(10) -0.0066(11)
C51 0.0192(12) 0.0466(16) 0.0444(16) -0.0115(13) -0.0040(11) -0.0076(11)
C52 0.0216(12) 0.0400(15) 0.0420(15) -0.0113(12) 0.0063(10) -0.0152(10)
C53 0.0248(12) 0.0252(12) 0.0320(13) -0.0055(10) 0.0020(10) -0.0136(10)
C54 0.0303(13) 0.0335(14) 0.0350(14) 0.0024(11) 0.0061(11) -0.0154(11)
C55 0.109(3) 0.0464(19) 0.063(2) 0.0063(17) 0.001(2) -0.044(2)
C56 0.0483(17) 0.0478(17) 0.0328(15) 0.0037(13) 0.0103(12) -0.0144(14)
C57 0.0245(12) 0.0340(13) 0.0235(12) -0.0012(10) -0.0035(9) -0.0077(10)
C58 0.0362(15) 0.0590(19) 0.0302(14) -0.0125(13) -0.0005(11) -0.0139(13)
C59 0.0393(15) 0.0435(16) 0.0381(15) 0.0048(13) 0.0008(12) -0.0143(12)
C60 0.0353(13) 0.0263(12) 0.0217(12) -0.0035(10) 0.0074(10) -0.0141(10)

loop_
_atom_type_symbol
_atom_type_description
_atom_type_scat_dispersion_real
_atom_type_scat_dispersion_imag
_atom_type_scat_source
C C 0.0033 0.0016 'International Tables Vol C Tables 4.2.6.8 and 6.1.1.4'
H H 0.0000 0.0000 'International Tables Vol C Tables 4.2.6.8 and 6.1.1.4'
N N 0.0061 0.0033 'International Tables Vol C Tables 4.2.6.8 and 6.1.1.4'
O O 0.0106 0.0060 'International Tables Vol C Tables 4.2.6.8 and 6.1.1.4'
Zn Zn 0.2839 1.4301 'International Tables Vol C Tables 4.2.6.8 and 6.1.1.4'

loop_
_geom_angle_atom_site_label_1
_geom_angle_atom_site_label_2
_geom_angle_atom_site_label_3
_geom_angle
_geom_angle_site_symmetry_1
_geom_angle_site_symmetry_3
O2 Zn1 O1 114.59(8) 2_675 .
O2 Zn1 N1 111.73(8) 2_675 .
O2 Zn1 N2 114.12(7) 2_675 .
N1 Zn1 O1 105.04(8) . .
N2 Zn1 O1 110.17(8) . .
N2 Zn1 N1 99.85(7) . .
C30 O1 Zn1 156.20(18) . .
C30 O2 Zn1 136.37(17) . 2_675
C2 N1 Zn1 119.20(14) . .
C2 N1 C6 119.63(18) . .
C6 N1 Zn1 121.17(14) . .
C4 N2 Zn1 118.64(14) . .
C4 N2 C18 118.81(17) . .
C18 N2 Zn1 122.39(13) . .
H1A C1 H1B 109.5 . .
H1A C1 H1C 109.5 . .
H1B C1 H1C 109.5 . .
C2 C1 H1A 109.5 . .
C2 C1 H1B 109.5 . .
C2 C1 H1C 109.5 . .
N1 C2 C1 120.56(19) . .
N1 C2 C3 124.1(2) . .
C3 C2 C1 115.3(2) . .
C2 C3 H3 115.0 . .
C4 C3 C2 130.1(2) . .
C4 C3 H3 115.0 . .
N2 C4 C3 124.95(19) . .
N2 C4 C5 119.1(2) . .
C3 C4 C5 116.0(2) . .
C4 C5 H5A 109.5 . .
C4 C5 H5B 109.5 . .
C4 C5 H5C 109.5 . .
H5A C5 H5B 109.5 . .
H5A C5 H5C 109.5 . .
H5B C5 H5C 109.5 . .
C7 C6 N1 119.9(2) . .
C7 C6 C11 121.9(2) . .
C11 C6 N1 118.2(2) . .
C6 C7 C15 122.6(2) . .
C8 C7 C6 117.6(2) . .
C8 C7 C15 119.8(2) . .
C7 C8 H8 119.4 . .
C9 C8 C7 121.3(3) . .
C9 C8 H8 119.4 . .
C8 C9 H9 119.8 . .
C8 C9 C10 120.5(2) . .
C10 C9 H9 119.8 . .
C9 C10 H10 119.3 . .
C9 C10 C11 121.4(3) . .
C11 C10 H10 119.3 . .
C6 C11 C12 121.8(2) . .
C10 C11 C6 117.2(2) . .
C10 C11 C12 121.0(2) . .
C11 C12 H12 106.9 . .
C11 C12 C13 113.6(2) . .
C11 C12 C14 112.3(3) . .
C13 C12 H12 106.9 . .
C14 C12 H12 106.9 . .
C14 C12 C13 109.7(3) . .
C12 C13 H13A 109.5 . .
C12 C13 H13B 109.5 . .
C12 C13 H13C 109.5 . .
H13A C13 H13B 109.5 . .
H13A C13 H13C 109.5 . .
H13B C13 H13C 109.5 . .
C12 C14 H14A 109.5 . .
C12 C14 H14B 109.5 . .
C12 C14 H14C 109.5 . .
H14A C14 H14B 109.5 . .
H14A C14 H14C 109.5 . .
H14B C14 H14C 109.5 . .
C7 C15 H15 107.9 . .
C7 C15 C16 111.3(2) . .
C7 C15 C17 111.9(2) . .
C16 C15 H15 107.9 . .
C16 C15 C17 109.8(2) . .
C17 C15 H15 107.9 . .
C15 C16 H16A 109.5 . .
C15 C16 H16B 109.5 . .
C15 C16 H16C 109.5 . .
H16A C16 H16B 109.5 . .
H16A C16 H16C 109.5 . .
H16B C16 H16C 109.5 . .
C15 C17 H17A 109.5 . .
C15 C17 H17B 109.5 . .
C15 C17 H17C 109.5 . .
H17A C17 H17B 109.5 . .
H17A C17 H17C 109.5 . .
H17B C17 H17C 109.5 . .
C19 C18 N2 118.7(2) . .
C19 C18 C23 121.5(2) . .
C23 C18 N2 119.8(2) . .
C18 C19 C27 122.6(2) . .
C20 C19 C18 118.2(2) . .
C20 C19 C27 119.2(2) . .
C19 C20 H20 119.5 . .
C21 C20 C19 121.0(2) . .
C21 C20 H20 119.5 . .
C20 C21 H21 119.9 . .
C22 C21 C20 120.2(2) . .
C22 C21 H21 119.9 . .
C21 C22 H22 119.4 . .
C21 C22 C23 121.2(2) . .
C23 C22 H22 119.4 . .
C18 C23 C24 122.31(19) . .
C22 C23 C18 117.8(2) . .
C22 C23 C24 119.9(2) . .
C23 C24 H24 107.8 . .
C23 C24 C25 110.8(2) . .
C23 C24 C26 112.2(2) . .
C25 C24 H24 107.8 . .
C25 C24 C26 110.2(3) . .
C26 C24 H24 107.8 . .
C24 C25 H25A 109.5 . .
C24 C25 H25B 109.5 . .
C24 C25 H25C 109.5 . .
H25A C25 H25B 109.5 . .
H25A C25 H25C 109.5 . .
H25B C25 H25C 109.5 . .
C24 C26 H26A 109.5 . .
C24 C26 H26B 109.5 . .
C24 C26 H26C 109.5 . .
H26A C26 H26B 109.5 . .
H26A C26 H26C 109.5 . .
H26B C26 H26C 109.5 . .
C19 C27 H27 107.7 . .
C19 C27 C29 112.2(2) . .
C28 C27 C19 110.5(2) . .
C28 C27 H27 107.7 . .
C28 C27 C29 110.7(2) . .
C29 C27 H27 107.7 . .
C27 C28 H28A 109.5 . .
C27 C28 H28B 109.5 . .
C27 C28 H28C 109.5 . .
H28A C28 H28B 109.5 . .
H28A C28 H28C 109.5 . .
H28B C28 H28C 109.5 . .
C27 C29 H29A 109.5 . .
C27 C29 H29B 109.5 . .
C27 C29 H29C 109.5 . .
H29A C29 H29B 109.5 . .
H29A C29 H29C 109.5 . .
H29B C29 H29C 109.5 . .
O1 C30 O2 129.5(2) . .
O1 C30 H30 115.2 . .
O2 C30 H30 115.2 . .
O3 Zn2 N4 108.01(7) . .
O4 Zn2 O3 113.44(7) 2_584 .
O4 Zn2 N3 110.33(8) 2_584 .
O4 Zn2 N4 112.64(7) 2_584 .
N3 Zn2 O3 112.53(7) . .
N3 Zn2 N4 99.02(7) . .
C60 O3 Zn2 145.08(16) . .
C60 O4 Zn2 150.75(17) . 2_584
C32 N3 Zn2 119.63(15) . .
C32 N3 C36 120.28(18) . .
C36 N3 Zn2 119.86(14) . .
C34 N4 Zn2 119.35(14) . .
C34 N4 C48 119.97(19) . .
C48 N4 Zn2 120.57(14) . .
H31A C31 H31B 109.5 . .
H31A C31 H31C 109.5 . .
H31B C31 H31C 109.5 . .
C32 C31 H31A 109.5 . .
C32 C31 H31B 109.5 . .
C32 C31 H31C 109.5 . .
N3 C32 C31 119.8(2) . .
N3 C32 C33 124.1(2) . .
C33 C32 C31 116.1(2) . .
C32 C33 H33 115.1 . .
C32 C33 C34 129.8(2) . .
C34 C33 H33 115.1 . .
N4 C34 C33 124.4(2) . .
N4 C34 C35 120.1(2) . .
C33 C34 C35 115.4(2) . .
C34 C35 H35A 109.5 . .
C34 C35 H35B 109.5 . .
C34 C35 H35C 109.5 . .
H35A C35 H35B 109.5 . .
H35A C35 H35C 109.5 . .
H35B C35 H35C 109.5 . .
C37 C36 N3 119.5(2) . .
C37 C36 C41 121.3(2) . .
C41 C36 N3 119.08(19) . .
C36 C37 C45 122.3(2) . .
C38 C37 C36 118.2(2) . .
C38 C37 C45 119.4(2) . .
C37 C38 H38 119.5 . .
C39 C38 C37 121.1(2) . .
C39 C38 H38 119.5 . .
C38 C39 H39 120.2 . .
C40 C39 C38 119.6(2) . .
C40 C39 H39 120.2 . .
C39 C40 H40 119.0 . .
C39 C40 C41 122.0(2) . .
C41 C40 H40 119.0 . .
C36 C41 C42 121.2(2) . .
C40 C41 C36 117.8(2) . .
C40 C41 C42 121.0(2) . .
C41 C42 H42 107.9 . .
C41 C42 C43 111.3(2) . .
C43 C42 H42 107.9 . .
C44 C42 C41 111.8(2) . .
C44 C42 H42 107.9 . .
C44 C42 C43 110.0(2) . .
C42 C43 H43A 109.5 . .
C42 C43 H43B 109.5 . .
C42 C43 H43C 109.5 . .
H43A C43 H43B 109.5 . .
H43A C43 H43C 109.5 . .
H43B C43 H43C 109.5 . .
C42 C44 H44A 109.5 . .
C42 C44 H44B 109.5 . .
C42 C44 H44C 109.5 . .
H44A C44 H44B 109.5 . .
H44A C44 H44C 109.5 . .
H44B C44 H44C 109.5 . .
C37 C45 H45 107.9 . .
C37 C45 C46 112.2(2) . .
C37 C45 C47 111.0(3) . .
C46 C45 H45 107.9 . .
C46 C45 C47 109.6(2) . .
C47 C45 H45 107.9 . .
C45 C46 H46A 109.5 . .
C45 C46 H46B 109.5 . .
C45 C46 H46C 109.5 . .
H46A C46 H46B 109.5 . .
H46A C46 H46C 109.5 . .
H46B C46 H46C 109.5 . .
C45 C47 H47A 109.5 . .
C45 C47 H47B 109.5 . .
C45 C47 H47C 109.5 . .
H47A C47 H47B 109.5 . .
H47A C47 H47C 109.5 . .
H47B C47 H47C 109.5 . .
C49 C48 N4 120.72(19) . .
C49 C48 C53 121.2(2) . .
C53 C48 N4 118.0(2) . .
C48 C49 C57 122.24(19) . .
C50 C49 C48 118.4(2) . .
C50 C49 C57 119.3(2) . .
C49 C50 H50 119.5 . .
C51 C50 C49 121.0(2) . .
C51 C50 H50 119.5 . .
C50 C51 H51 120.1 . .
C52 C51 C50 119.8(2) . .
C52 C51 H51 120.1 . .
C51 C52 H52 119.1 . .
C51 C52 C53 121.7(2) . .
C53 C52 H52 119.1 . .
C48 C53 C54 121.5(2) . .
C52 C53 C48 117.6(2) . .
C52 C53 C54 120.9(2) . .
C53 C54 H54 107.2 . .
C53 C54 C56 111.9(2) . .
C55 C54 C53 112.1(2) . .
C55 C54 H54 107.2 . .
C55 C54 C56 110.9(2) . .
C56 C54 H54 107.2 . .
C54 C55 H55A 109.5 . .
C54 C55 H55B 109.5 . .
C54 C55 H55C 109.5 . .
H55A C55 H55B 109.5 . .
H55A C55 H55C 109.5 . .
H55B C55 H55C 109.5 . .
C54 C56 H56A 109.5 . .
C54 C56 H56B 109.5 . .
C54 C56 H56C 109.5 . .
H56A C56 H56B 109.5 . .
H56A C56 H56C 109.5 . .
H56B C56 H56C 109.5 . .
C49 C57 H57 108.1 . .
C49 C57 C58 110.4(2) . .
C58 C57 H57 108.1 . .
C59 C57 C49 111.5(2) . .
C59 C57 H57 108.1 . .
C59 C57 C58 110.4(2) . .
C57 C58 H58A 109.5 . .
C57 C58 H58B 109.5 . .
C57 C58 H58C 109.5 . .
H58A C58 H58B 109.5 . .
H58A C58 H58C 109.5 . .
H58B C58 H58C 109.5 . .
C57 C59 H59A 109.5 . .
C57 C59 H59B 109.5 . .
C57 C59 H59C 109.5 . .
H59A C59 H59B 109.5 . .
H59A C59 H59C 109.5 . .
H59B C59 H59C 109.5 . .
O3 C60 O4 130.0(2) . .
O3 C60 H60 115.0 . .
O4 C60 H60 115.0 . .

loop_
_geom_bond_atom_site_label_1
_geom_bond_atom_site_label_2
_geom_bond_distance
_geom_bond_site_symmetry_2
Zn1 O1 1.9675(18) .
Zn1 O2 1.9361(16) 2_675
Zn1 N1 1.9673(18) .
Zn1 N2 1.9532(17) .
O1 C30 1.229(3) .
O2 Zn1 1.9361(16) 2_675
O2 C30 1.241(3) .
N1 C2 1.323(3) .
N1 C6 1.442(3) .
N2 C4 1.331(3) .
N2 C18 1.449(3) .
C1 H1A 0.9800 .
C1 H1B 0.9800 .
C1 H1C 0.9800 .
C1 C2 1.517(3) .
C2 C3 1.409(3) .
C3 H3 0.9500 .
C3 C4 1.400(3) .
C4 C5 1.516(3) .
C5 H5A 0.9800 .
C5 H5B 0.9800 .
C5 H5C 0.9800 .
C6 C7 1.403(3) .
C6 C11 1.409(3) .
C7 C8 1.397(3) .
C7 C15 1.518(4) .
C8 H8 0.9500 .
C8 C9 1.368(4) .
C9 H9 0.9500 .
C9 C10 1.373(4) .
C10 H10 0.9500 .
C10 C11 1.398(3) .
C11 C12 1.513(4) .
C12 H12 1.0000 .
C12 C13 1.525(4) .
C12 C14 1.523(4) .
C13 H13A 0.9800 .
C13 H13B 0.9800 .
C13 H13C 0.9800 .
C14 H14A 0.9800 .
C14 H14B 0.9800 .
C14 H14C 0.9800 .
C15 H15 1.0000 .
C15 C16 1.526(4) .
C15 C17 1.540(3) .
C16 H16A 0.9800 .
C16 H16B 0.9800 .
C16 H16C 0.9800 .
C17 H17A 0.9800 .
C17 H17B 0.9800 .
C17 H17C 0.9800 .
C18 C19 1.403(3) .
C18 C23 1.406(3) .
C19 C20 1.394(3) .
C19 C27 1.527(3) .
C20 H20 0.9500 .
C20 C21 1.381(4) .
C21 H21 0.9500 .
C21 C22 1.377(4) .
C22 H22 0.9500 .
C22 C23 1.399(3) .
C23 C24 1.514(3) .
C24 H24 1.0000 .
C24 C25 1.515(4) .
C24 C26 1.517(4) .
C25 H25A 0.9800 .
C25 H25B 0.9800 .
C25 H25C 0.9800 .
C26 H26A 0.9800 .
C26 H26B 0.9800 .
C26 H26C 0.9800 .
C27 H27 1.0000 .
C27 C28 1.525(4) .
C27 C29 1.531(4) .
C28 H28A 0.9800 .
C28 H28B 0.9800 .
C28 H28C 0.9800 .
C29 H29A 0.9800 .
C29 H29B 0.9800 .
C29 H29C 0.9800 .
C30 H30 0.9500 .
Zn2 O3 1.9635(15) .
Zn2 O4 1.9394(16) 2_584
Zn2 N3 1.9630(18) .
Zn2 N4 1.9636(18) .
O3 C60 1.237(3) .
O4 Zn2 1.9394(16) 2_584
O4 C60 1.238(3) .
N3 C32 1.332(3) .
N3 C36 1.438(3) .
N4 C34 1.327(3) .
N4 C48 1.441(3) .
C31 H31A 0.9800 .
C31 H31B 0.9800 .
C31 H31C 0.9800 .
C31 C32 1.515(3) .
C32 C33 1.400(3) .
C33 H33 0.9500 .
C33 C34 1.408(3) .
C34 C35 1.515(3) .
C35 H35A 0.9800 .
C35 H35B 0.9800 .
C35 H35C 0.9800 .
C36 C37 1.404(3) .
C36 C41 1.407(3) .
C37 C38 1.394(3) .
C37 C45 1.528(3) .
C38 H38 0.9500 .
C38 C39 1.384(4) .
C39 H39 0.9500 .
C39 C40 1.376(4) .
C40 H40 0.9500 .
C40 C41 1.386(3) .
C41 C42 1.527(3) .
C42 H42 1.0000 .
C42 C43 1.533(4) .
C42 C44 1.513(4) .
C43 H43A 0.9800 .
C43 H43B 0.9800 .
C43 H43C 0.9800 .
C44 H44A 0.9800 .
C44 H44B 0.9800 .
C44 H44C 0.9800 .
C45 H45 1.0000 .
C45 C46 1.528(4) .
C45 C47 1.529(4) .
C46 H46A 0.9800 .
C46 H46B 0.9800 .
C46 H46C 0.9800 .
C47 H47A 0.9800 .
C47 H47B 0.9800 .
C47 H47C 0.9800 .
C48 C49 1.399(3) .
C48 C53 1.413(3) .
C49 C50 1.394(3) .
C49 C57 1.525(3) .
C50 H50 0.9500 .
C50 C51 1.385(4) .
C51 H51 0.9500 .
C51 C52 1.376(4) .
C52 H52 0.9500 .
C52 C53 1.393(3) .
C53 C54 1.519(3) .
C54 H54 1.0000 .
C54 C55 1.516(4) .
C54 C56 1.526(4) .
C55 H55A 0.9800 .
C55 H55B 0.9800 .
C55 H55C 0.9800 .
C56 H56A 0.9800 .
C56 H56B 0.9800 .
C56 H56C 0.9800 .
C57 H57 1.0000 .
C57 C58 1.532(3) .
C57 C59 1.523(4) .
C58 H58A 0.9800 .
C58 H58B 0.9800 .
C58 H58C 0.9800 .
C59 H59A 0.9800 .
C59 H59B 0.9800 .
C59 H59C 0.9800 .
C60 H60 0.9500 .

loop_
_geom_torsion_atom_site_label_1
_geom_torsion_atom_site_label_2
_geom_torsion_atom_site_label_3
_geom_torsion_atom_site_label_4
_geom_torsion
_geom_torsion_site_symmetry_1
Zn1 O1 C30 O2 32.5(7) .
Zn1 O2 C30 O1 -5.3(5) 2_675
Zn1 N1 C2 C1 174.12(18) .
Zn1 N1 C2 C3 -5.7(3) .
Zn1 N1 C6 C7 -90.3(2) .
Zn1 N1 C6 C11 87.3(2) .
Zn1 N2 C4 C3 7.7(3) .
Zn1 N2 C4 C5 -172.73(17) .
Zn1 N2 C18 C19 -93.0(2) .
Zn1 N2 C18 C23 84.6(2) .
N1 C2 C3 C4 -9.6(4) .
N1 C6 C7 C8 -179.3(2) .
N1 C6 C7 C15 1.9(3) .
N1 C6 C11 C10 178.3(2) .
N1 C6 C11 C12 -1.0(3) .
N2 C18 C19 C20 178.0(2) .
N2 C18 C19 C27 -1.8(3) .
N2 C18 C23 C22 -177.98(19) .
N2 C18 C23 C24 2.0(3) .
C1 C2 C3 C4 170.6(2) .
C2 N1 C6 C7 89.1(3) .
C2 N1 C6 C11 -93.3(3) .
C2 C3 C4 N2 8.5(4) .
C2 C3 C4 C5 -171.2(2) .
C4 N2 C18 C19 82.4(3) .
C4 N2 C18 C23 -100.1(2) .
C6 N1 C2 C1 -5.3(3) .
C6 N1 C2 C3 174.8(2) .
C6 C7 C8 C9 -0.1(4) .
C6 C7 C15 C16 119.0(3) .
C6 C7 C15 C17 -117.8(3) .
C6 C11 C12 C13 -138.1(3) .
C6 C11 C12 C14 96.7(3) .
C7 C6 C11 C10 -4.1(4) .
C7 C6 C11 C12 176.5(2) .
C7 C8 C9 C10 -2.0(4) .
C8 C7 C15 C16 -59.8(3) .
C8 C7 C15 C17 63.4(3) .
C8 C9 C10 C11 1.0(4) .
C9 C10 C11 C6 2.0(4) .
C9 C10 C11 C12 -178.7(3) .
C10 C11 C12 C13 42.6(4) .
C10 C11 C12 C14 -82.6(3) .
C11 C6 C7 C8 3.2(3) .
C11 C6 C7 C15 -175.6(2) .
C15 C7 C8 C9 178.7(2) .
C18 N2 C4 C3 -167.9(2) .
C18 N2 C4 C5 11.7(3) .
C18 C19 C20 C21 -0.6(4) .
C18 C19 C27 C28 109.1(3) .
C18 C19 C27 C29 -126.8(3) .
C18 C23 C24 C25 -114.2(3) .
C18 C23 C24 C26 122.1(3) .
C19 C18 C23 C22 -0.5(3) .
C19 C18 C23 C24 179.5(2) .
C19 C20 C21 C22 0.6(4) .
C20 C19 C27 C28 -70.7(3) .
C20 C19 C27 C29 53.4(3) .
C20 C21 C22 C23 -0.6(4) .
C21 C22 C23 C18 0.5(3) .
C21 C22 C23 C24 -179.4(2) .
C22 C23 C24 C25 65.8(3) .
C22 C23 C24 C26 -57.9(3) .
C23 C18 C19 C20 0.5(3) .
C23 C18 C19 C27 -179.3(2) .
C27 C19 C20 C21 179.3(2) .
Zn2 O3 C60 O4 -0.5(5) .
Zn2 O4 C60 O3 -12.3(6) 2_584
Zn2 N3 C32 C31 175.52(17) .
Zn2 N3 C32 C33 -6.0(3) .
Zn2 N3 C36 C37 93.3(2) .
Zn2 N3 C36 C41 -83.2(2) .
Zn2 N4 C34 C33 5.5(3) .
Zn2 N4 C34 C35 -175.07(17) .
Zn2 N4 C48 C49 91.1(2) .
Zn2 N4 C48 C53 -86.1(2) .
N3 C32 C33 C34 -12.0(4) .
N3 C36 C37 C38 -176.0(2) .
N3 C36 C37 C45 5.2(3) .
N3 C36 C41 C40 176.2(2) .
N3 C36 C41 C42 -4.4(3) .
N4 C48 C49 C50 179.8(2) .
N4 C48 C49 C57 0.2(3) .
N4 C48 C53 C52 -178.1(2) .
N4 C48 C53 C54 2.0(3) .
C31 C32 C33 C34 166.6(2) .
C32 N3 C36 C37 -81.2(3) .
C32 N3 C36 C41 102.3(2) .
C32 C33 C34 N4 12.3(4) .
C32 C33 C34 C35 -167.2(2) .
C34 N4 C48 C49 -92.6(3) .
C34 N4 C48 C53 90.3(3) .
C36 N3 C32 C31 -10.0(3) .
C36 N3 C32 C33 168.5(2) .
C36 C37 C38 C39 -0.4(4) .
C36 C37 C45 C46 118.3(3) .
C36 C37 C45 C47 -118.6(3) .
C36 C41 C42 C43 -107.0(3) .
C36 C41 C42 C44 129.6(2) .
C37 C36 C41 C40 -0.2(3) .
C37 C36 C41 C42 179.2(2) .
C37 C38 C39 C40 0.2(4) .
C38 C37 C45 C46 -60.5(3) .
C38 C37 C45 C47 62.6(3) .
C38 C39 C40 C41 0.0(4) .
C39 C40 C41 C36 0.0(4) .
C39 C40 C41 C42 -179.4(2) .
C40 C41 C42 C43 72.4(3) .
C40 C41 C42 C44 -51.0(3) .
C41 C36 C37 C38 0.5(3) .
C41 C36 C37 C45 -178.4(2) .
C45 C37 C38 C39 178.4(2) .
C48 N4 C34 C33 -170.8(2) .
C48 N4 C34 C35 8.6(3) .
C48 C49 C50 C51 -0.5(4) .
C48 C49 C57 C58 116.9(2) .
C48 C49 C57 C59 -120.0(2) .
C48 C53 C54 C55 -99.2(3) .
C48 C53 C54 C56 135.6(2) .
C49 C48 C53 C52 4.8(3) .
C49 C48 C53 C54 -175.1(2) .
C49 C50 C51 C52 2.5(4) .
C50 C49 C57 C58 -62.7(3) .
C50 C49 C57 C59 60.4(3) .
C50 C51 C52 C53 -0.7(4) .
C51 C52 C53 C48 -2.8(4) .
C51 C52 C53 C54 177.1(2) .
C52 C53 C54 C55 81.0(3) .
C52 C53 C54 C56 -44.3(3) .
C53 C48 C49 C50 -3.2(4) .
C53 C48 C49 C57 177.2(2) .
C57 C49 C50 C51 179.1(2) .
